data_4301813
loop_
_publ_author_name
'Hiroki Hiraga'
'Hitoshi Miyasaka'
'Rodolphe Cl\'erac'
'Marc Fourmigu\'e'
'Masahiro Yamashita'

_publ_section_title
;
[MIII(dmit)2]--Coordinated MnIIISalen-Type Dimers (MIII= NiIII, AuIII;
dmit2-= 1,3-Dithiol-2-thione-4,5-dithiolate): Design of Single-Component
Conducting Single-Molecule Magnet-Based Materials
;
_journal_name_full 'Inorganic Chemistry'
_journal_page_first 2887
_journal_page_last 2898
_journal_paper_doi 10.1021/ic802110b
_journal_volume 48
_journal_year 2009
_chemical_formula_sum 'C56 H52 Au2 Mn2 N4 O8 S20'
_chemical_formula_weight 2054.03
_chemical_name_systematic
; 
 ? 
;
_space_group_IT_number 2
_symmetry_space_group_name_Hall '-P 1'
_symmetry_space_group_name_H-M 'P -1'
_atom_sites_solution_hydrogens geom
_atom_sites_solution_primary direct
_atom_sites_solution_secondary difmap
_audit_creation_method SHELXL-97
_cell_angle_alpha 76.034(3)
_cell_angle_beta 75.391(4)
_cell_angle_gamma 80.196(4)
_cell_formula_units_Z 1
_cell_length_a 8.6523(12)
_cell_length_b 13.2808(18)
_cell_length_c 15.820(2)
_cell_measurement_temperature 120(2)
_cell_volume 1695.5(4)
_computing_structure_refinement 'SHELXL-97 (Sheldrick, 1997)'
_computing_structure_solution 'SHELXS-97 (Sheldrick, 1990)'
_diffrn_ambient_temperature 120(2)
_diffrn_measured_fraction_theta_full 0.988
_diffrn_measured_fraction_theta_max 0.988
_diffrn_radiation_monochromator graphite
_diffrn_radiation_source 'fine-focus sealed tube'
_diffrn_radiation_type MoK\a
_diffrn_radiation_wavelength 0.71073
_diffrn_reflns_av_R_equivalents 0.0270
_diffrn_reflns_av_sigmaI/netI 0.0647
_diffrn_reflns_limit_h_max 12
_diffrn_reflns_limit_h_min -12
_diffrn_reflns_limit_k_max 18
_diffrn_reflns_limit_k_min -18
_diffrn_reflns_limit_l_max 22
_diffrn_reflns_limit_l_min -22
_diffrn_reflns_number 19799
_diffrn_reflns_theta_full 29.93
_diffrn_reflns_theta_max 29.93
_diffrn_reflns_theta_min 1.36
_exptl_absorpt_coefficient_mu 5.349
_exptl_absorpt_correction_T_max 0.4143
_exptl_absorpt_correction_T_min 0.4143
_exptl_absorpt_correction_type empirical
_exptl_crystal_density_diffrn 2.012
_exptl_crystal_density_method 'not measured'
_exptl_crystal_F_000 1008
_exptl_crystal_size_max 0.20
_exptl_crystal_size_mid 0.20
_exptl_crystal_size_min 0.20
_refine_diff_density_max 1.917
_refine_diff_density_min -0.801
_refine_diff_density_rms 0.175
_refine_ls_extinction_method none
_refine_ls_goodness_of_fit_ref 0.930
_refine_ls_hydrogen_treatment constr
_refine_ls_matrix_type full
_refine_ls_number_parameters 421
_refine_ls_number_reflns 9716
_refine_ls_number_restraints 0
_refine_ls_restrained_S_all 0.930
_refine_ls_R_factor_all 0.0436
_refine_ls_R_factor_gt 0.0331
_refine_ls_shift/su_max 0.001
_refine_ls_shift/su_mean 0.000
_refine_ls_structure_factor_coef Fsqd
_refine_ls_weighting_details 'calc w=1/[\s^2^(Fo^2^)+(0.0350P)^2^+0.0000P] where P=(Fo^2^+2Fc^2^)/3'
_refine_ls_weighting_scheme calc
_refine_ls_wR_factor_gt 0.0687
_refine_ls_wR_factor_ref 0.0816
_reflns_number_gt 7934
_reflns_number_total 9716
_reflns_threshold_expression >2sigma(I)
_cod_data_source_file ic802110b_si_002_2.cif
_cod_data_source_block 1b
_cod_database_code 4301813

loop_
_symmetry_equiv_pos_as_xyz
'x, y, z'
'-x, -y, -z'

loop_
_atom_site_label
_atom_site_type_symbol
_atom_site_fract_x
_atom_site_fract_y
_atom_site_fract_z
_atom_site_U_iso_or_equiv
_atom_site_adp_type
_atom_site_occupancy
_atom_site_symmetry_multiplicity
_atom_site_calc_flag
_atom_site_refinement_flags
_atom_site_disorder_assembly
_atom_site_disorder_group
Mn1 Mn 0.88509(7) 0.45656(5) 0.09774(4) 0.01619(13) Uani 1 1 d . . .
O1 O 0.9191(3) 0.5924(2) 0.02680(17) 0.0158(6) Uani 1 1 d . . .
C1 C 0.9435(4) 0.6733(3) 0.0593(3) 0.0158(8) Uani 1 1 d . . .
C2 C 0.9014(5) 0.7766(3) 0.0174(3) 0.0182(8) Uani 1 1 d . . .
H1 H 0.8524 0.7894 -0.0322 0.022 Uiso 1 1 calc R . .
C3 C 0.9292(5) 0.8594(3) 0.0465(3) 0.0214(9) Uani 1 1 d . . .
H2 H 0.8986 0.9286 0.0172 0.026 Uiso 1 1 calc R . .
C4 C 1.0028(5) 0.8435(3) 0.1194(3) 0.0193(8) Uani 1 1 d . . .
O2 O 1.0266(4) 0.9314(2) 0.1432(2) 0.0264(7) Uani 1 1 d . . .
C5 C 1.0724(6) 0.9149(4) 0.2267(3) 0.0337(11) Uani 1 1 d . . .
H3 H 0.9876 0.8837 0.2749 0.051 Uiso 1 1 calc R . .
H4 H 1.0880 0.9819 0.2371 0.051 Uiso 1 1 calc R . .
H5 H 1.1729 0.8677 0.2253 0.051 Uiso 1 1 calc R . .
C6 C 1.0469(5) 0.7428(3) 0.1611(3) 0.0193(8) Uani 1 1 d . . .
H6 H 1.0986 0.7309 0.2095 0.023 Uiso 1 1 calc R . .
C7 C 1.0159(5) 0.6578(3) 0.1327(3) 0.0159(8) Uani 1 1 d . . .
C8 C 1.0643(5) 0.5551(3) 0.1812(3) 0.0177(8) Uani 1 1 d . . .
H7 H 1.1310 0.5516 0.2214 0.021 Uiso 1 1 calc R . .
N1 N 1.0262(4) 0.4680(2) 0.1753(2) 0.0134(6) Uani 1 1 d . . .
C9 C 1.0977(5) 0.3659(3) 0.2236(2) 0.0148(8) Uani 1 1 d . . .
C10 C 1.1554(5) 0.3772(3) 0.3043(3) 0.0197(9) Uani 1 1 d . . .
H8 H 1.2523 0.4132 0.2837 0.030 Uiso 1 1 calc R . .
H9 H 1.1801 0.3078 0.3403 0.030 Uiso 1 1 calc R . .
H10 H 1.0708 0.4178 0.3406 0.030 Uiso 1 1 calc R . .
C11 C 1.2424(5) 0.3281(3) 0.1562(3) 0.0207(9) Uani 1 1 d . . .
H11 H 1.2063 0.3170 0.1056 0.031 Uiso 1 1 calc R . .
H12 H 1.2958 0.2622 0.1849 0.031 Uiso 1 1 calc R . .
H13 H 1.3180 0.3807 0.1350 0.031 Uiso 1 1 calc R . .
C12 C 0.9617(5) 0.2926(3) 0.2519(2) 0.0155(8) Uani 1 1 d . . .
C13 C 0.8336(5) 0.3184(3) 0.3327(3) 0.0208(9) Uani 1 1 d . . .
H14 H 0.7945 0.3930 0.3207 0.031 Uiso 1 1 calc R . .
H15 H 0.8805 0.3012 0.3854 0.031 Uiso 1 1 calc R . .
H16 H 0.7438 0.2774 0.3435 0.031 Uiso 1 1 calc R . .
C14 C 1.0314(5) 0.1776(3) 0.2726(3) 0.0252(10) Uani 1 1 d . . .
H17 H 0.9439 0.1345 0.3024 0.038 Uiso 1 1 calc R . .
H18 H 1.1062 0.1688 0.3118 0.038 Uiso 1 1 calc R . .
H19 H 1.0886 0.1559 0.2168 0.038 Uiso 1 1 calc R . .
N2 N 0.8788(4) 0.3148(3) 0.1741(2) 0.0145(7) Uani 1 1 d . . .
C15 C 0.7947(5) 0.2471(3) 0.1672(3) 0.0165(8) Uani 1 1 d . . .
H20 H 0.7970 0.1828 0.2094 0.020 Uiso 1 1 calc R . .
C16 C 0.6979(5) 0.2572(3) 0.1033(3) 0.0162(8) Uani 1 1 d . . .
C17 C 0.6216(5) 0.1698(3) 0.1055(3) 0.0192(8) Uani 1 1 d . . .
H21 H 0.6360 0.1069 0.1481 0.023 Uiso 1 1 calc R . .
C18 C 0.5266(5) 0.1762(3) 0.0459(3) 0.0210(9) Uani 1 1 d . . .
O3 O 0.4396(4) 0.0992(2) 0.0458(2) 0.0275(7) Uani 1 1 d . . .
C19 C 0.4457(6) 0.0071(4) 0.1140(3) 0.0315(11) Uani 1 1 d . . .
H22 H 0.5575 -0.0245 0.1102 0.047 Uiso 1 1 calc R . .
H23 H 0.3817 -0.0427 0.1060 0.047 Uiso 1 1 calc R . .
H24 H 0.4020 0.0252 0.1726 0.047 Uiso 1 1 calc R . .
C20 C 0.5107(5) 0.2686(3) -0.0182(3) 0.0205(9) Uani 1 1 d . . .
H25 H 0.4496 0.2718 -0.0611 0.025 Uiso 1 1 calc R . .
C21 C 0.5811(5) 0.3540(3) -0.0202(3) 0.0190(8) Uani 1 1 d . . .
H26 H 0.5660 0.4160 -0.0636 0.023 Uiso 1 1 calc R . .
C22 C 0.6757(4) 0.3516(3) 0.0408(3) 0.0157(8) Uani 1 1 d . . .
O4 O 0.7373(3) 0.4375(2) 0.03759(18) 0.0175(6) Uani 1 1 d . . .
Au1 Au 0.376039(19) 0.988302(13) 0.406438(10) 0.01884(5) Uani 1 1 d . . .
S1 S 0.15761(13) 1.06190(9) 0.50139(7) 0.0240(2) Uani 1 1 d . . .
C23 C 0.2297(5) 1.1791(3) 0.4970(3) 0.0214(9) Uani 1 1 d . . .
S2 S 0.10939(14) 1.26930(9) 0.55836(8) 0.0276(3) Uani 1 1 d . . .
C24 C 0.2437(5) 1.3628(4) 0.5292(3) 0.0254(10) Uani 1 1 d . . .
S3 S 0.20611(17) 1.47130(11) 0.56678(9) 0.0389(3) Uani 1 1 d . . .
S4 S 0.42038(13) 1.32790(9) 0.45717(7) 0.0245(2) Uani 1 1 d . . .
C25 C 0.3721(5) 1.2084(3) 0.4493(3) 0.0209(9) Uani 1 1 d . . .
S5 S 0.50835(13) 1.13480(9) 0.37829(8) 0.0261(2) Uani 1 1 d . . .
S6 S 0.60217(13) 0.91915(9) 0.31376(7) 0.0226(2) Uani 1 1 d . . .
C26 C 0.5324(5) 0.8055(3) 0.3075(3) 0.0188(8) Uani 1 1 d . . .
S7 S 0.65534(13) 0.72506(9) 0.23953(7) 0.0234(2) Uani 1 1 d . . .
C27 C 0.5324(5) 0.6280(3) 0.2639(3) 0.0218(9) Uani 1 1 d . . .
S8 S 0.57629(14) 0.52320(9) 0.21804(7) 0.0243(2) Uani 1 1 d . . .
S9 S 0.35566(14) 0.65134(9) 0.34109(8) 0.0256(2) Uani 1 1 d . . .
C28 C 0.3909(5) 0.7730(3) 0.3542(3) 0.0221(9) Uani 1 1 d . . .
S10 S 0.24617(13) 0.84082(9) 0.42644(7) 0.0243(2) Uani 1 1 d . . .

loop_
_atom_site_aniso_label
_atom_site_aniso_U_11
_atom_site_aniso_U_22
_atom_site_aniso_U_33
_atom_site_aniso_U_23
_atom_site_aniso_U_13
_atom_site_aniso_U_12
Mn1 0.0185(3) 0.0161(3) 0.0144(3) 0.0012(2) -0.0074(2) -0.0038(2)
O1 0.0182(14) 0.0153(14) 0.0141(13) -0.0022(11) -0.0047(11) -0.0021(11)
C1 0.0124(18) 0.017(2) 0.0143(18) -0.0017(15) 0.0012(15) 0.0003(15)
C2 0.018(2) 0.021(2) 0.0139(18) -0.0002(16) -0.0031(15) -0.0021(16)
C3 0.022(2) 0.015(2) 0.021(2) 0.0029(16) 0.0001(17) -0.0021(16)
C4 0.021(2) 0.019(2) 0.0175(19) -0.0041(16) 0.0000(16) -0.0048(16)
O2 0.0411(19) 0.0169(15) 0.0243(16) -0.0029(13) -0.0114(14) -0.0077(14)
C5 0.052(3) 0.023(2) 0.029(3) -0.007(2) -0.011(2) -0.009(2)
C6 0.018(2) 0.020(2) 0.019(2) -0.0022(16) -0.0045(16) -0.0021(16)
C7 0.0130(18) 0.0151(19) 0.0179(19) -0.0032(15) -0.0016(15) -0.0003(15)
C8 0.0143(19) 0.024(2) 0.0142(18) -0.0041(16) -0.0042(15) 0.0001(16)
N1 0.0127(15) 0.0157(17) 0.0108(15) -0.0020(12) -0.0025(12) -0.0004(12)
C9 0.0151(18) 0.0151(19) 0.0140(18) -0.0028(15) -0.0057(15) 0.0019(15)
C10 0.022(2) 0.019(2) 0.019(2) -0.0017(16) -0.0089(17) -0.0008(17)
C11 0.018(2) 0.023(2) 0.020(2) -0.0045(17) -0.0040(16) 0.0026(17)
C12 0.019(2) 0.016(2) 0.0130(18) -0.0031(15) -0.0076(15) -0.0014(15)
C13 0.023(2) 0.026(2) 0.0136(19) -0.0015(17) -0.0025(16) -0.0074(17)
C14 0.031(2) 0.018(2) 0.030(2) -0.0015(18) -0.017(2) 0.0004(18)
N2 0.0152(16) 0.0162(17) 0.0116(15) -0.0024(13) -0.0036(13) -0.0008(13)
C15 0.0180(19) 0.016(2) 0.0147(18) -0.0033(15) -0.0034(15) -0.0002(15)
C16 0.0129(18) 0.022(2) 0.0129(18) -0.0061(16) -0.0005(15) -0.0007(15)
C17 0.020(2) 0.016(2) 0.022(2) -0.0039(16) -0.0046(17) -0.0027(16)
C18 0.015(2) 0.025(2) 0.025(2) -0.0112(18) -0.0030(17) -0.0029(17)
O3 0.0297(17) 0.0265(17) 0.0319(17) -0.0055(14) -0.0122(14) -0.0108(14)
C19 0.039(3) 0.029(3) 0.032(3) -0.005(2) -0.009(2) -0.015(2)
C20 0.0140(19) 0.032(2) 0.017(2) -0.0069(18) -0.0041(16) -0.0012(17)
C21 0.0134(19) 0.026(2) 0.0147(19) -0.0020(16) -0.0009(15) -0.0013(16)
C22 0.0101(18) 0.022(2) 0.0141(18) -0.0069(16) 0.0016(14) -0.0010(15)
O4 0.0177(14) 0.0188(15) 0.0160(14) -0.0021(11) -0.0062(11) -0.0008(11)
Au1 0.01707(8) 0.02304(9) 0.01525(8) -0.00407(6) -0.00292(6) -0.00004(6)
S1 0.0195(5) 0.0276(6) 0.0219(5) -0.0067(5) 0.0010(4) -0.0012(4)
C23 0.024(2) 0.022(2) 0.018(2) -0.0056(17) -0.0059(17) 0.0026(17)
S2 0.0274(6) 0.0275(6) 0.0234(6) -0.0086(5) 0.0027(5) 0.0008(5)
C24 0.029(2) 0.026(2) 0.020(2) -0.0042(18) -0.0065(18) 0.0010(19)
S3 0.0437(8) 0.0331(7) 0.0392(7) -0.0190(6) 0.0003(6) -0.0008(6)
S4 0.0235(6) 0.0271(6) 0.0240(5) -0.0087(5) -0.0053(4) -0.0013(5)
C25 0.021(2) 0.023(2) 0.018(2) -0.0064(17) -0.0081(17) 0.0051(17)
S5 0.0197(5) 0.0281(6) 0.0292(6) -0.0120(5) 0.0033(4) -0.0039(4)
S6 0.0185(5) 0.0250(6) 0.0231(5) -0.0075(4) -0.0001(4) -0.0024(4)
C26 0.019(2) 0.023(2) 0.0158(19) -0.0077(16) -0.0036(16) 0.0011(16)
S7 0.0210(5) 0.0260(6) 0.0222(5) -0.0084(5) 0.0004(4) -0.0027(4)
C27 0.024(2) 0.024(2) 0.018(2) -0.0042(17) -0.0077(17) -0.0004(18)
S8 0.0269(6) 0.0228(6) 0.0244(5) -0.0075(4) -0.0064(5) -0.0009(4)
S9 0.0238(6) 0.0265(6) 0.0252(6) -0.0071(5) 0.0004(4) -0.0058(5)
C28 0.025(2) 0.022(2) 0.018(2) -0.0061(17) -0.0060(17) 0.0026(18)
S10 0.0202(5) 0.0276(6) 0.0229(5) -0.0072(5) 0.0027(4) -0.0051(4)

loop_
_atom_type_symbol
_atom_type_description
_atom_type_scat_dispersion_real
_atom_type_scat_dispersion_imag
_atom_type_scat_source
C C 0.0033 0.0016 'International Tables Vol C Tables 4.2.6.8 and 6.1.1.4'
H H 0.0000 0.0000 'International Tables Vol C Tables 4.2.6.8 and 6.1.1.4'
Au Au -2.0133 8.8022 'International Tables Vol C Tables 4.2.6.8 and 6.1.1.4'
Mn Mn 0.3368 0.7283 'International Tables Vol C Tables 4.2.6.8 and 6.1.1.4'
N N 0.0061 0.0033 'International Tables Vol C Tables 4.2.6.8 and 6.1.1.4'
O O 0.0106 0.0060 'International Tables Vol C Tables 4.2.6.8 and 6.1.1.4'
S S 0.1246 0.1234 'International Tables Vol C Tables 4.2.6.8 and 6.1.1.4'

loop_
_geom_angle_atom_site_label_1
_geom_angle_atom_site_label_2
_geom_angle_atom_site_label_3
_geom_angle
_geom_angle_site_symmetry_1
_geom_angle_site_symmetry_3
_geom_angle_publ_flag
O4 Mn1 O1 93.66(12) . . ?
O4 Mn1 N2 93.25(13) . . ?
O1 Mn1 N2 172.37(13) . . ?
O4 Mn1 N1 173.05(12) . . ?
O1 Mn1 N1 91.84(12) . . ?
N2 Mn1 N1 81.53(13) . . ?
O4 Mn1 O1 84.31(11) . 2_765 ?
O1 Mn1 O1 80.97(11) . 2_765 ?
N2 Mn1 O1 96.51(11) . 2_765 ?
N1 Mn1 O1 100.77(11) . 2_765 ?
C1 O1 Mn1 124.0(2) . . ?
C1 O1 Mn1 118.2(2) . 2_765 ?
Mn1 O1 Mn1 99.03(11) . 2_765 ?
O1 C1 C2 120.0(4) . . ?
O1 C1 C7 122.5(3) . . ?
C2 C1 C7 117.5(4) . . ?
C3 C2 C1 121.4(4) . . ?
C2 C3 C4 120.9(4) . . ?
O2 C4 C6 124.5(4) . . ?
O2 C4 C3 116.5(4) . . ?
C6 C4 C3 118.9(4) . . ?
C4 O2 C5 115.8(3) . . ?
C4 C6 C7 120.4(4) . . ?
C6 C7 C1 120.9(4) . . ?
C6 C7 C8 116.5(4) . . ?
C1 C7 C8 122.6(4) . . ?
N1 C8 C7 126.5(4) . . ?
C8 N1 C9 120.7(3) . . ?
C8 N1 Mn1 123.8(3) . . ?
C9 N1 Mn1 115.3(2) . . ?
N1 C9 C11 106.0(3) . . ?
N1 C9 C10 112.7(3) . . ?
C11 C9 C10 108.7(3) . . ?
N1 C9 C12 105.3(3) . . ?
C11 C9 C12 112.5(3) . . ?
C10 C9 C12 111.6(3) . . ?
N2 C12 C14 111.1(3) . . ?
N2 C12 C13 106.7(3) . . ?
C14 C12 C13 109.7(3) . . ?
N2 C12 C9 106.4(3) . . ?
C14 C12 C9 111.0(3) . . ?
C13 C12 C9 111.8(3) . . ?
C15 N2 C12 119.6(3) . . ?
C15 N2 Mn1 123.6(3) . . ?
C12 N2 Mn1 116.3(2) . . ?
N2 C15 C16 127.9(4) . . ?
C22 C16 C17 120.4(4) . . ?
C22 C16 C15 121.5(4) . . ?
C17 C16 C15 118.1(4) . . ?
C18 C17 C16 120.0(4) . . ?
O3 C18 C17 124.8(4) . . ?
O3 C18 C20 115.9(4) . . ?
C17 C18 C20 119.2(4) . . ?
C18 O3 C19 117.0(3) . . ?
C21 C20 C18 121.4(4) . . ?
C20 C21 C22 121.1(4) . . ?
O4 C22 C21 118.6(4) . . ?
O4 C22 C16 123.6(4) . . ?
C21 C22 C16 117.8(4) . . ?
C22 O4 Mn1 129.5(2) . . ?
S5 Au1 S6 86.36(4) . . ?
S5 Au1 S1 91.28(4) . . ?
S6 Au1 S1 177.22(4) . . ?
S5 Au1 S10 176.87(4) . . ?
S6 Au1 S10 91.54(4) . . ?
S1 Au1 S10 90.88(4) . . ?
C23 S1 Au1 99.28(15) . . ?
C25 C23 S1 125.6(3) . . ?
C25 C23 S2 115.0(3) . . ?
S1 C23 S2 119.5(2) . . ?
C24 S2 C23 97.7(2) . . ?
S3 C24 S4 123.9(3) . . ?
S3 C24 S2 123.6(3) . . ?
S4 C24 S2 112.5(3) . . ?
C24 S4 C25 97.2(2) . . ?
C23 C25 S4 117.6(3) . . ?
C23 C25 S5 123.3(4) . . ?
S4 C25 S5 119.1(3) . . ?
C25 S5 Au1 100.38(16) . . ?
C26 S6 Au1 99.50(14) . . ?
C28 C26 S7 116.5(3) . . ?
C28 C26 S6 124.6(3) . . ?
S7 C26 S6 118.9(2) . . ?
C27 S7 C26 98.0(2) . . ?
S8 C27 S7 124.1(3) . . ?
S8 C27 S9 123.2(3) . . ?
S7 C27 S9 112.7(2) . . ?
C27 S9 C28 97.3(2) . . ?
C26 C28 S10 125.0(3) . . ?
C26 C28 S9 115.5(3) . . ?
S10 C28 S9 119.6(3) . . ?
C28 S10 Au1 99.04(15) . . ?

loop_
_geom_bond_atom_site_label_1
_geom_bond_atom_site_label_2
_geom_bond_distance
_geom_bond_site_symmetry_2
_geom_bond_publ_flag
Mn1 O4 1.856(3) . ?
Mn1 O1 1.907(3) . ?
Mn1 N2 1.977(3) . ?
Mn1 N1 1.982(3) . ?
Mn1 O1 2.395(3) 2_765 ?
O1 C1 1.364(5) . ?
O1 Mn1 2.395(3) 2_765 ?
C1 C2 1.403(5) . ?
C1 C7 1.411(5) . ?
C2 C3 1.367(6) . ?
C3 C4 1.409(6) . ?
C4 O2 1.372(5) . ?
C4 C6 1.378(6) . ?
O2 C5 1.431(5) . ?
C6 C7 1.399(6) . ?
C7 C8 1.444(5) . ?
C8 N1 1.286(5) . ?
N1 C9 1.503(5) . ?
C9 C11 1.525(5) . ?
C9 C10 1.530(5) . ?
C9 C12 1.564(5) . ?
C12 N2 1.522(5) . ?
C12 C14 1.532(5) . ?
C12 C13 1.531(5) . ?
N2 C15 1.288(5) . ?
C15 C16 1.437(5) . ?
C16 C22 1.415(5) . ?
C16 C17 1.418(6) . ?
C17 C18 1.378(6) . ?
C18 O3 1.370(5) . ?
C18 C20 1.402(6) . ?
O3 C19 1.425(5) . ?
C20 C21 1.366(6) . ?
C21 C22 1.406(5) . ?
C22 O4 1.324(5) . ?
Au1 S5 2.3189(12) . ?
Au1 S6 2.3264(11) . ?
Au1 S1 2.3304(11) . ?
Au1 S10 2.3388(12) . ?
S1 C23 1.753(5) . ?
C23 C25 1.339(6) . ?
C23 S2 1.757(4) . ?
S2 C24 1.746(5) . ?
C24 S3 1.640(5) . ?
C24 S4 1.728(5) . ?
S4 C25 1.747(5) . ?
C25 S5 1.755(4) . ?
S6 C26 1.750(4) . ?
C26 C28 1.342(6) . ?
C26 S7 1.738(4) . ?
S7 C27 1.721(5) . ?
C27 S8 1.666(4) . ?
C27 S9 1.734(4) . ?
S9 C28 1.763(5) . ?
C28 S10 1.754(4) . ?
